data_1541351
loop_
_publ_author_name
'Olsson, L.F.'
'Oskarsson, A.'

_publ_section_title
;
 The crystal structure of potassium tetraiodoplatinate(II) dihydrate
;
_journal_name_full 'Acta Chemica Scandinavica (43,1989-)'
_journal_page_first 811
_journal_page_last 812
_journal_volume 43
_journal_year 1989
_chemical_formula_sum 'H4 I4 K2 O2 Pt'
_chemical_name_systematic 'K2 (Pt I4) (H2 O)2'
_space_group_IT_number 61
_symmetry_space_group_name_Hall '-P 2ac 2ab'
_symmetry_space_group_name_H-M 'P b c a'
_cell_angle_alpha 90
_cell_angle_beta 90
_cell_angle_gamma 90
_cell_formula_units_Z 4
_cell_length_a 12.934
_cell_length_b 7.145
_cell_length_c 13.626
_cell_volume 1259.225
_citation_journal_id_ASTM ACHSE7
_cod_data_source_file Olsson_ACHSE7_1989_851.cif
_cod_data_source_block H4I4K2O2Pt1
_cod_depositor_comments
;
 Marking attached hydrogen atoms.

 Antanas Vaitkus,
 2017-07-12
;
_cod_original_formula_sum 'H4 I4 K2 O2 Pt1'
_cod_database_code 1541351

loop_
_symmetry_equiv_pos_as_xyz
x,y,z
-x+1/2,-y,z+1/2
x+1/2,-y+1/2,-z
-x,y+1/2,-z+1/2
-x,-y,-z
x-1/2,y,-z-1/2
-x-1/2,y-1/2,z
x,-y-1/2,z-1/2

loop_
_atom_site_label
_atom_site_type_symbol
_atom_site_fract_x
_atom_site_fract_y
_atom_site_fract_z
_atom_site_occupancy
_atom_site_U_iso_or_equiv
_atom_site_attached_hydrogens
Pt1 Pt+2 0 0 0 1 0.0 0
K1 K+1 0.1348 0.3696 -0.0984 1 0.0 0
I1 I-1 0.0165 0.2137 0.1542 1 0.0 0
I2 I-1 0.1485 -0.2149 0.0657 1 0.0 0
O1 O-2 0.2211 0.4409 0.2981 1 0.0 2
